data_4305183
loop_
_publ_author_name
'Christopher W. Belock'
'Anil \,Cetin'
'Natalie V. Barone'
'Christopher J. Ziegler'

_publ_section_title
;
Transition Metal Coordination Chemistry
of N,N-Bis(2-{pyrid-2-ylethyl})hydroxylamine
;
_journal_name_full 'Inorganic Chemistry'
_journal_page_first 7114
_journal_page_last 7120
_journal_paper_doi 10.1021/ic702406n
_journal_volume 47
_journal_year 2008
_chemical_formula_sum 'C14 H17 Cd N5 O7'
_chemical_formula_weight 479.73
_chemical_name_systematic
; 
 ? 
;
_space_group_IT_number 14
_symmetry_cell_setting monoclinic
_symmetry_space_group_name_Hall '-P 2ybc'
_symmetry_space_group_name_H-M 'P 1 21/c 1'
_atom_sites_solution_hydrogens geom
_atom_sites_solution_primary direct
_atom_sites_solution_secondary difmap
_audit_creation_method SHELXL-97
_cell_angle_alpha 90.00
_cell_angle_beta 115.271(2)
_cell_angle_gamma 90.00
_cell_formula_units_Z 4
_cell_length_a 8.1635(10)
_cell_length_b 26.122(3)
_cell_length_c 8.9873(11)
_cell_measurement_reflns_used 5249
_cell_measurement_temperature 100(2)
_cell_measurement_theta_max 27.79
_cell_measurement_theta_min 2.62
_cell_volume 1733.1(4)
_computing_cell_refinement 'Bruker SMART'
_computing_data_collection 'Bruker SMART'
_computing_data_reduction 'Bruker SAINT'
_computing_molecular_graphics 'Bruker SHELXTL'
_computing_publication_material 'Bruker SHELXTL'
_computing_structure_refinement 'SHELXL-97 (Sheldrick, 1997)'
_computing_structure_solution 'SHELXS-97 (Sheldrick, 1990)'
_diffrn_ambient_temperature 100(2)
_diffrn_measured_fraction_theta_full 0.951
_diffrn_measured_fraction_theta_max 0.951
_diffrn_measurement_device_type 'CCD area detector'
_diffrn_measurement_method 'phi and omega scans'
_diffrn_radiation_monochromator graphite
_diffrn_radiation_source 'fine-focus sealed tube'
_diffrn_radiation_type MoK\a
_diffrn_radiation_wavelength 0.71073
_diffrn_reflns_av_R_equivalents 0.0400
_diffrn_reflns_av_sigmaI/netI 0.0375
_diffrn_reflns_limit_h_max 10
_diffrn_reflns_limit_h_min -10
_diffrn_reflns_limit_k_max 33
_diffrn_reflns_limit_k_min -33
_diffrn_reflns_limit_l_max 11
_diffrn_reflns_limit_l_min -11
_diffrn_reflns_number 15032
_diffrn_reflns_theta_full 28.29
_diffrn_reflns_theta_max 28.29
_diffrn_reflns_theta_min 1.56
_exptl_absorpt_coefficient_mu 1.310
_exptl_absorpt_correction_T_max 0.7796
_exptl_absorpt_correction_T_min 0.6380
_exptl_absorpt_correction_type multi-scan
_exptl_crystal_colour colorless
_exptl_crystal_density_diffrn 1.839
_exptl_crystal_density_meas ?
_exptl_crystal_density_method .
_exptl_crystal_description block
_exptl_crystal_F_000 960
_exptl_crystal_size_max 0.20
_exptl_crystal_size_mid 0.20
_exptl_crystal_size_min 0.20
_refine_diff_density_max 1.538
_refine_diff_density_min -0.946
_refine_diff_density_rms 0.102
_refine_ls_extinction_method none
_refine_ls_goodness_of_fit_ref 1.086
_refine_ls_hydrogen_treatment constr
_refine_ls_matrix_type full
_refine_ls_number_parameters 245
_refine_ls_number_reflns 4080
_refine_ls_number_restraints 0
_refine_ls_restrained_S_all 1.086
_refine_ls_R_factor_all 0.0385
_refine_ls_R_factor_gt 0.0329
_refine_ls_shift/su_max 0.001
_refine_ls_shift/su_mean 0.000
_refine_ls_structure_factor_coef Fsqd
_refine_ls_weighting_details 'calc w=1/[\s^2^(Fo^2^)+(0.0260P)^2^+3.1733P] where P=(Fo^2^+2Fc^2^)/3'
_refine_ls_weighting_scheme calc
_refine_ls_wR_factor_gt 0.0752
_refine_ls_wR_factor_ref 0.0774
_reflns_number_gt 3659
_reflns_number_total 4080
_reflns_threshold_expression >2sigma(I)
_cod_data_source_file ic702406n-file002_4.cif
_cod_data_source_block 5
_cod_depositor_comments
;
The following automatic conversions were performed:
'_symmetry_cell_setting' value 'Monoclinic' changed to 'monoclinic'
according to '/home/saulius/struct/CIF-dictionaries/cif_core.dic'
dictionary named 'cif_core.dic' version 2.4.1 from 2010-06-29.

Automatic conversion script
Id: cif_fix_enum 1527 2010-12-29 10:47:43Z saulius 
;
_cod_database_code 4305183

loop_
_symmetry_equiv_pos_as_xyz
'x, y, z'
'-x, y+1/2, -z+1/2'
'-x, -y, -z'
'x, -y-1/2, z-1/2'

loop_
_atom_site_label
_atom_site_type_symbol
_atom_site_fract_x
_atom_site_fract_y
_atom_site_fract_z
_atom_site_U_iso_or_equiv
_atom_site_adp_type
_atom_site_occupancy
_atom_site_symmetry_multiplicity
_atom_site_calc_flag
_atom_site_refinement_flags
_atom_site_disorder_assembly
_atom_site_disorder_group
C1 C 0.8360(4) 0.06593(12) 1.1257(4) 0.0204(6) Uani 1 1 d . . .
H1 H 0.7101 0.0654 1.0988 0.024 Uiso 1 1 calc R . .
C2 C 0.9543(5) 0.04237(13) 1.2690(4) 0.0244(7) Uani 1 1 d . . .
H2 H 0.9101 0.0257 1.3386 0.029 Uiso 1 1 calc R . .
C3 C 1.1368(4) 0.04336(12) 1.3097(4) 0.0243(7) Uani 1 1 d . . .
H3 H 1.2211 0.0282 1.4089 0.029 Uiso 1 1 calc R . .
C4 C 1.1949(4) 0.06688(12) 1.2034(4) 0.0229(7) Uani 1 1 d . . .
H4 H 1.3202 0.0674 1.2278 0.027 Uiso 1 1 calc R . .
C5 C 1.0699(4) 0.08980(11) 1.0606(4) 0.0183(6) Uani 1 1 d . . .
C6 C 1.1314(4) 0.11582(14) 0.9436(4) 0.0264(7) Uani 1 1 d . . .
H6A H 1.2608 0.1076 0.9775 0.032 Uiso 1 1 calc R . .
H6B H 1.1219 0.1533 0.9541 0.032 Uiso 1 1 calc R . .
C7 C 1.0257(5) 0.10117(14) 0.7629(4) 0.0273(7) Uani 1 1 d . . .
H7A H 1.1082 0.1025 0.7081 0.033 Uiso 1 1 calc R . .
H7B H 0.9822 0.0655 0.7564 0.033 Uiso 1 1 calc R . .
C8 C 0.7775(5) 0.11808(13) 0.4999(4) 0.0246(7) Uani 1 1 d . . .
H8A H 0.8702 0.1107 0.4592 0.029 Uiso 1 1 calc R . .
H8B H 0.7121 0.0857 0.4949 0.029 Uiso 1 1 calc R . .
C9 C 0.6467(4) 0.15575(13) 0.3874(4) 0.0247(7) Uani 1 1 d . . .
H9A H 0.6052 0.1421 0.2744 0.030 Uiso 1 1 calc R . .
H9B H 0.7159 0.1874 0.3926 0.030 Uiso 1 1 calc R . .
C10 C 0.4804(4) 0.17157(11) 0.4075(4) 0.0177(6) Uani 1 1 d . . .
C11 C 0.3487(4) 0.19807(12) 0.2772(4) 0.0229(7) Uani 1 1 d . . .
H11 H 0.3675 0.2055 0.1821 0.027 Uiso 1 1 calc R . .
C12 C 0.1925(5) 0.21359(13) 0.2845(4) 0.0261(7) Uani 1 1 d . . .
H12 H 0.1020 0.2313 0.1947 0.031 Uiso 1 1 calc R . .
C13 C 0.1678(4) 0.20304(13) 0.4255(4) 0.0244(7) Uani 1 1 d . . .
H13 H 0.0601 0.2129 0.4339 0.029 Uiso 1 1 calc R . .
C14 C 0.3054(4) 0.17785(12) 0.5523(4) 0.0208(6) Uani 1 1 d . . .
H14 H 0.2911 0.1714 0.6501 0.025 Uiso 1 1 calc R . .
Cd1 Cd 0.66741(3) 0.128337(8) 0.79242(2) 0.01383(7) Uani 1 1 d . . .
N1 N 0.8919(3) 0.08948(10) 1.0230(3) 0.0177(5) Uani 1 1 d . . .
N2 N 0.8709(4) 0.13450(10) 0.6747(3) 0.0194(5) Uani 1 1 d . . .
N3 N 0.4589(3) 0.16192(9) 0.5454(3) 0.0169(5) Uani 1 1 d . . .
N4 N 0.6849(3) 0.20726(9) 1.0131(3) 0.0171(5) Uani 1 1 d . . .
N5 N 0.4805(3) 0.03426(10) 0.7299(3) 0.0187(5) Uani 1 1 d . . .
O2 O 0.7901(3) 0.20993(8) 0.9445(3) 0.0200(4) Uani 1 1 d . . .
O3 O 0.5652(3) 0.17232(8) 0.9676(3) 0.0213(5) Uani 1 1 d . . .
O4 O 0.6966(3) 0.23731(8) 1.1237(3) 0.0234(5) Uani 1 1 d . . .
O5 O 0.4460(3) 0.07078(8) 0.8054(3) 0.0229(5) Uani 1 1 d . . .
O6 O 0.5963(3) 0.04222(8) 0.6747(3) 0.0235(5) Uani 1 1 d . . .
O7 O 0.4034(3) -0.00720(9) 0.7114(3) 0.0287(5) Uani 1 1 d . . .
O8 O 0.9522(3) 0.18436(8) 0.6743(3) 0.0263(5) Uani 1 1 d . . .
H8 H 0.8781 0.2076 0.6665 0.039 Uiso 1 1 calc R . .

loop_
_atom_site_aniso_label
_atom_site_aniso_U_11
_atom_site_aniso_U_22
_atom_site_aniso_U_33
_atom_site_aniso_U_23
_atom_site_aniso_U_13
_atom_site_aniso_U_12
C1 0.0195(15) 0.0233(16) 0.0190(15) 0.0007(12) 0.0088(12) -0.0006(12)
C2 0.0268(17) 0.0258(17) 0.0210(15) 0.0046(13) 0.0107(13) 0.0019(13)
C3 0.0242(16) 0.0217(16) 0.0219(16) 0.0027(13) 0.0050(13) 0.0043(13)
C4 0.0163(15) 0.0229(16) 0.0251(16) 0.0002(13) 0.0047(12) 0.0004(12)
C5 0.0174(14) 0.0167(14) 0.0189(14) -0.0008(11) 0.0059(12) 0.0000(11)
C6 0.0162(15) 0.0358(19) 0.0275(17) 0.0006(14) 0.0096(13) -0.0052(14)
C7 0.0247(17) 0.0298(18) 0.0327(18) 0.0025(14) 0.0175(14) 0.0040(14)
C8 0.0274(17) 0.0268(17) 0.0227(16) -0.0029(13) 0.0138(14) -0.0005(13)
C9 0.0216(16) 0.0332(18) 0.0206(15) -0.0062(13) 0.0104(13) -0.0032(14)
C10 0.0191(15) 0.0168(14) 0.0166(14) -0.0031(11) 0.0071(12) -0.0042(11)
C11 0.0308(17) 0.0195(15) 0.0168(14) -0.0007(12) 0.0085(13) -0.0019(13)
C12 0.0274(17) 0.0242(17) 0.0203(15) 0.0028(13) 0.0041(13) 0.0073(13)
C13 0.0215(16) 0.0263(17) 0.0230(16) -0.0001(13) 0.0072(13) 0.0057(13)
C14 0.0178(15) 0.0257(16) 0.0210(15) 0.0011(12) 0.0101(12) 0.0003(12)
Cd1 0.01265(11) 0.01582(12) 0.01372(11) -0.00077(8) 0.00630(8) 0.00007(8)
N1 0.0164(12) 0.0182(13) 0.0180(12) -0.0010(10) 0.0069(10) 0.0009(10)
N2 0.0193(13) 0.0202(13) 0.0208(13) -0.0054(10) 0.0104(11) -0.0047(10)
N3 0.0165(12) 0.0148(12) 0.0191(12) 0.0006(10) 0.0075(10) -0.0007(9)
N4 0.0197(12) 0.0144(12) 0.0163(12) 0.0009(9) 0.0067(10) 0.0022(10)
N5 0.0144(12) 0.0222(13) 0.0167(12) 0.0016(10) 0.0039(10) -0.0020(10)
O2 0.0235(11) 0.0205(11) 0.0203(10) -0.0016(9) 0.0134(9) -0.0021(9)
O3 0.0213(11) 0.0213(11) 0.0229(11) -0.0052(9) 0.0109(9) -0.0039(9)
O4 0.0366(13) 0.0178(11) 0.0204(11) -0.0054(9) 0.0167(10) -0.0030(9)
O5 0.0210(11) 0.0242(12) 0.0257(11) -0.0032(9) 0.0121(9) -0.0013(9)
O6 0.0251(12) 0.0219(11) 0.0301(12) -0.0009(9) 0.0182(10) -0.0029(9)
O7 0.0263(12) 0.0236(12) 0.0340(13) -0.0016(10) 0.0107(10) -0.0105(10)
O8 0.0274(12) 0.0180(11) 0.0366(13) -0.0001(10) 0.0166(11) -0.0033(9)

loop_
_atom_type_symbol
_atom_type_description
_atom_type_scat_dispersion_real
_atom_type_scat_dispersion_imag
_atom_type_scat_source
C C 0.0033 0.0016 'International Tables Vol C Tables 4.2.6.8 and 6.1.1.4'
H H 0.0000 0.0000 'International Tables Vol C Tables 4.2.6.8 and 6.1.1.4'
N N 0.0061 0.0033 'International Tables Vol C Tables 4.2.6.8 and 6.1.1.4'
O O 0.0106 0.0060 'International Tables Vol C Tables 4.2.6.8 and 6.1.1.4'
Cd Cd -0.8075 1.2024 'International Tables Vol C Tables 4.2.6.8 and 6.1.1.4'

loop_
_geom_angle_atom_site_label_1
_geom_angle_atom_site_label_2
_geom_angle_atom_site_label_3
_geom_angle
_geom_angle_site_symmetry_1
_geom_angle_site_symmetry_3
_geom_angle_publ_flag
N1 C1 C2 122.6(3) . . ?
N1 C1 H1 118.7 . . ?
C2 C1 H1 118.7 . . ?
C3 C2 C1 119.1(3) . . ?
C3 C2 H2 120.5 . . ?
C1 C2 H2 120.5 . . ?
C2 C3 C4 118.6(3) . . ?
C2 C3 H3 120.7 . . ?
C4 C3 H3 120.7 . . ?
C3 C4 C5 119.8(3) . . ?
C3 C4 H4 120.1 . . ?
C5 C4 H4 120.1 . . ?
N1 C5 C4 121.3(3) . . ?
N1 C5 C6 118.3(3) . . ?
C4 C5 C6 120.5(3) . . ?
C5 C6 C7 115.1(3) . . ?
C5 C6 H6A 108.5 . . ?
C7 C6 H6A 108.5 . . ?
C5 C6 H6B 108.5 . . ?
C7 C6 H6B 108.5 . . ?
H6A C6 H6B 107.5 . . ?
N2 C7 C6 113.2(3) . . ?
N2 C7 H7A 108.9 . . ?
C6 C7 H7A 108.9 . . ?
N2 C7 H7B 108.9 . . ?
C6 C7 H7B 108.9 . . ?
H7A C7 H7B 107.8 . . ?
C9 C8 N2 115.0(3) . . ?
C9 C8 H8A 108.5 . . ?
N2 C8 H8A 108.5 . . ?
C9 C8 H8B 108.5 . . ?
N2 C8 H8B 108.5 . . ?
H8A C8 H8B 107.5 . . ?
C8 C9 C10 121.6(3) . . ?
C8 C9 H9A 106.9 . . ?
C10 C9 H9A 106.9 . . ?
C8 C9 H9B 106.9 . . ?
C10 C9 H9B 106.9 . . ?
H9A C9 H9B 106.7 . . ?
N3 C10 C11 120.7(3) . . ?
N3 C10 C9 122.6(3) . . ?
C11 C10 C9 116.7(3) . . ?
C12 C11 C10 120.6(3) . . ?
C12 C11 H11 119.7 . . ?
C10 C11 H11 119.7 . . ?
C11 C12 C13 119.0(3) . . ?
C11 C12 H12 120.5 . . ?
C13 C12 H12 120.5 . . ?
C14 C13 C12 117.6(3) . . ?
C14 C13 H13 121.2 . . ?
C12 C13 H13 121.2 . . ?
N3 C14 C13 123.7(3) . . ?
N3 C14 H14 118.1 . . ?
C13 C14 H14 118.1 . . ?
N3 Cd1 N2 85.02(9) . . ?
N3 Cd1 N1 173.29(9) . . ?
N2 Cd1 N1 89.50(9) . . ?
N3 Cd1 O3 97.46(8) . . ?
N2 Cd1 O3 142.30(8) . . ?
N1 Cd1 O3 89.24(8) . . ?
N3 Cd1 O5 91.34(8) . . ?
N2 Cd1 O5 140.12(8) . . ?
N1 Cd1 O5 90.38(8) . . ?
O3 Cd1 O5 77.57(7) . . ?
N3 Cd1 O6 89.56(8) . . ?
N2 Cd1 O6 87.18(8) . . ?
N1 Cd1 O6 86.29(8) . . ?
O3 Cd1 O6 130.30(7) . . ?
O5 Cd1 O6 53.04(7) . . ?
N3 Cd1 O2 99.21(8) . . ?
N2 Cd1 O2 89.56(8) . . ?
N1 Cd1 O2 84.59(8) . . ?
O3 Cd1 O2 52.82(7) . . ?
O5 Cd1 O2 130.10(7) . . ?
O6 Cd1 O2 170.35(7) . . ?
C1 N1 C5 118.6(3) . . ?
C1 N1 Cd1 116.2(2) . . ?
C5 N1 Cd1 125.2(2) . . ?
C7 N2 O8 104.2(2) . . ?
C7 N2 C8 109.7(3) . . ?
O8 N2 C8 106.4(2) . . ?
C7 N2 Cd1 109.4(2) . . ?
O8 N2 Cd1 118.43(17) . . ?
C8 N2 Cd1 108.46(19) . . ?
C14 N3 C10 118.3(3) . . ?
C14 N3 Cd1 113.0(2) . . ?
C10 N3 Cd1 128.4(2) . . ?
O4 N4 O2 121.6(2) . . ?
O4 N4 O3 120.0(2) . . ?
O2 N4 O3 118.4(2) . . ?
O7 N5 O6 121.3(3) . . ?
O7 N5 O5 121.2(3) . . ?
O6 N5 O5 117.5(2) . . ?
N4 O2 Cd1 91.31(16) . . ?
N4 O3 Cd1 96.99(16) . . ?
N5 O5 Cd1 95.86(16) . . ?
N5 O6 Cd1 93.49(17) . . ?
N2 O8 H8 109.5 . . ?

loop_
_geom_bond_atom_site_label_1
_geom_bond_atom_site_label_2
_geom_bond_distance
_geom_bond_site_symmetry_2
_geom_bond_publ_flag
C1 N1 1.341(4) . ?
C1 C2 1.382(4) . ?
C1 H1 0.9500 . ?
C2 C3 1.374(5) . ?
C2 H2 0.9500 . ?
C3 C4 1.379(5) . ?
C3 H3 0.9500 . ?
C4 C5 1.388(4) . ?
C4 H4 0.9500 . ?
C5 N1 1.344(4) . ?
C5 C6 1.507(4) . ?
C6 C7 1.527(5) . ?
C6 H6A 0.9900 . ?
C6 H6B 0.9900 . ?
C7 N2 1.458(4) . ?
C7 H7A 0.9900 . ?
C7 H7B 0.9900 . ?
C8 C9 1.486(5) . ?
C8 N2 1.487(4) . ?
C8 H8A 0.9900 . ?
C8 H8B 0.9900 . ?
C9 C10 1.502(4) . ?
C9 H9A 0.9900 . ?
C9 H9B 0.9900 . ?
C10 N3 1.348(4) . ?
C10 C11 1.390(4) . ?
C11 C12 1.366(5) . ?
C11 H11 0.9500 . ?
C12 C13 1.393(5) . ?
C12 H12 0.9500 . ?
C13 C14 1.379(4) . ?
C13 H13 0.9500 . ?
C14 N3 1.347(4) . ?
C14 H14 0.9500 . ?
Cd1 N3 2.317(2) . ?
Cd1 N2 2.325(3) . ?
Cd1 N1 2.332(2) . ?
Cd1 O3 2.370(2) . ?
Cd1 O5 2.392(2) . ?
Cd1 O6 2.448(2) . ?
Cd1 O2 2.499(2) . ?
N2 O8 1.462(3) . ?
N4 O4 1.238(3) . ?
N4 O2 1.255(3) . ?
N4 O3 1.270(3) . ?
N5 O7 1.228(3) . ?
N5 O6 1.259(3) . ?
N5 O5 1.270(3) . ?
O8 H8 0.8400 . ?
